data_7061047
loop_
_publ_author_name
'Sato, Hiroki'
'Tsukamoto, Tadashi'
'Sogawa, Hiromitsu'
'Kuwata, Shigeki'
'Takata, Toshikazu'

_publ_section_title
;
 Ruthenium macrocycles bearing pyridine bis(carboxamide): synthesis,
 structure, and catalytic activity for hydrosilylation
;
_journal_issue 39
_journal_name_full 'New Journal of Chemistry'
_journal_page_first 18282
_journal_page_last 18289
_journal_paper_doi 10.1039/D0NJ06133F
_journal_volume 45
_journal_year 2021
_chemical_formula_moiety 'C51 H50 N3 O10 P Ru, H2 O'
_chemical_formula_sum 'C51 H52 N3 O11 P Ru'
_chemical_formula_weight 1015.03
_space_group_crystal_system triclinic
_space_group_IT_number 2
_space_group_name_Hall '-P 1'
_space_group_name_H-M_alt 'P -1'
_atom_sites_solution_hydrogens geom
_atom_sites_solution_primary direct
_atom_sites_solution_secondary difmap
_audit_update_record
;
2020-02-01 deposited with the CCDC.	2021-08-30 downloaded from the CCDC.
;
_cell_angle_alpha 78.66(3)
_cell_angle_beta 73.19(3)
_cell_angle_gamma 84.04(3)
_cell_formula_units_Z 2
_cell_length_a 12.906(8)
_cell_length_b 13.325(8)
_cell_length_c 14.696(8)
_cell_measurement_reflns_used 6769
_cell_measurement_temperature 93
_cell_measurement_theta_max 27.46
_cell_measurement_theta_min 5.01
_cell_volume 2369(2)
_computing_cell_refinement CrystalClear
_computing_data_collection 'CrystalClear (Rigaku Inc., 2008)'
_computing_data_reduction CrystalClear
_computing_molecular_graphics 'CrystalStructure 4.3'
_computing_publication_material 'CrystalStructure 4.3 (Rigaku, 2018)'
_computing_structure_refinement 'SHELXL Version 2014/7 (Sheldrick, 2008)'
_computing_structure_solution 'SIR92 (Altomare, et al., 1994)'
_diffrn_ambient_temperature 93
_diffrn_detector_area_resol_mean 7.111
_diffrn_measured_fraction_theta_full 0.979
_diffrn_measured_fraction_theta_max 0.956
_diffrn_measurement_device_type 'Rigaku Saturn724'
_diffrn_measurement_method \w
_diffrn_radiation_type 'Mo K\a'
_diffrn_radiation_wavelength 0.71075
_diffrn_reflns_av_R_equivalents 0.0577
_diffrn_reflns_av_unetI/netI 0.1597
_diffrn_reflns_Laue_measured_fraction_full 0.979
_diffrn_reflns_Laue_measured_fraction_max 0.956
_diffrn_reflns_limit_h_max 16
_diffrn_reflns_limit_h_min -16
_diffrn_reflns_limit_k_max 17
_diffrn_reflns_limit_k_min -14
_diffrn_reflns_limit_l_max 19
_diffrn_reflns_limit_l_min -18
_diffrn_reflns_number 19292
_diffrn_reflns_point_group_measured_fraction_full 0.979
_diffrn_reflns_point_group_measured_fraction_max 0.956
_diffrn_reflns_theta_full 25.242
_diffrn_reflns_theta_max 27.480
_diffrn_reflns_theta_min 3.035
_diffrn_standards_number 0
_exptl_absorpt_coefficient_mu 0.429
_exptl_absorpt_correction_T_max 0.950
_exptl_absorpt_correction_T_min 0.677
_exptl_absorpt_correction_type multi-scan
_exptl_absorpt_process_details 'REQAB (Rigaku, 1998)'
_exptl_crystal_colour orange
_exptl_crystal_density_diffrn 1.423
_exptl_crystal_density_method 'not measured'
_exptl_crystal_description prism
_exptl_crystal_F_000 1052.00
_exptl_crystal_recrystallization_method 'Re-crystallisation from solvent: benzene'
_exptl_crystal_size_max 0.240
_exptl_crystal_size_mid 0.130
_exptl_crystal_size_min 0.120
_refine_diff_density_max 1.67
_refine_diff_density_min -0.60
_refine_ls_extinction_method none
_refine_ls_goodness_of_fit_ref 0.896
_refine_ls_hydrogen_treatment mixed
_refine_ls_number_parameters 610
_refine_ls_number_reflns 10379
_refine_ls_number_restraints 3
_refine_ls_R_factor_all 0.0784
_refine_ls_R_factor_gt 0.0573
_refine_ls_shift/su_max 0.001
_refine_ls_structure_factor_coef Fsqd
_refine_ls_weighting_details 'w = 1/[\s^2^(Fo^2^)+(0.0546P)^2^] where P=(Fo^2^+2Fc^2^)/3'
_refine_ls_weighting_scheme calc
_refine_ls_wR_factor_gt 0.1374
_refine_ls_wR_factor_ref 0.1454
_reflns_Friedel_coverage 0.000
_reflns_number_gt 6004
_reflns_number_total 10379
_reflns_threshold_expression F^2^>2.0\s(F^2^)
_cod_data_source_file d0nj06133f2.cif
_cod_data_source_block RuMC33CO2PPh3
_cod_database_code 7061047

loop_
_space_group_symop_id
_space_group_symop_operation_xyz
1 +X,+Y,+Z
2 -X,-Y,-Z

loop_
_atom_site_label
_atom_site_type_symbol
_atom_site_fract_x
_atom_site_fract_y
_atom_site_fract_z
_atom_site_U_iso_or_equiv
_atom_site_adp_type
_atom_site_occupancy
_atom_site_site_symmetry_order
_atom_site_calc_flag
_atom_site_refinement_flags_posn
_atom_site_refinement_flags_adp
_atom_site_refinement_flags_occupancy
_atom_site_disorder_assembly
_atom_site_disorder_group
Ru1 Ru 0.20687(3) 0.37617(2) 1.12941(3) 0.01700(12) Uani 1 1 d . . . . .
P1 P 0.28508(9) 0.25871(8) 1.24765(8) 0.0161(3) Uani 1 1 d . . . . .
O1 O 0.0085(3) 0.5203(2) 1.3527(3) 0.0373(9) Uani 1 1 d . . . . .
O2 O 0.0703(3) 0.1319(2) 1.0751(2) 0.0299(8) Uani 1 1 d . . . . .
O3 O 0.2365(3) 0.8888(2) 0.9198(3) 0.0440(10) Uani 1 1 d . . . . .
O4 O 0.1802(3) 1.0432(2) 0.7583(3) 0.0467(11) Uani 1 1 d . . . . .
O5 O 0.3538(3) 1.0739(2) 0.5474(3) 0.0510(11) Uani 1 1 d . . . . .
O6 O 0.3190(3) 0.8412(2) 0.4765(2) 0.0284(8) Uani 1 1 d . . . . .
O7 O 0.3537(3) 0.6273(2) 0.4603(2) 0.0250(8) Uani 1 1 d . . . . .
O8 O 0.2716(2) 0.4621(2) 0.6230(2) 0.0257(8) Uani 1 1 d . . . . .
O9 O 0.4220(3) 0.4321(2) 0.9853(2) 0.0333(9) Uani 1 1 d . . . . .
O10 O 0.1108(3) 0.5384(2) 0.9942(3) 0.0398(10) Uani 1 1 d . . . . .
O11 O 0.0356(8) -0.0324(5) 1.2438(7) 0.162(3) Uani 1 1 d D . . . .
H51 H 0.019(11) 0.015(6) 1.197(7) 0.243 Uiso 1 1 d D U . . .
H52 H -0.001(10) -0.086(6) 1.243(10) 0.243 Uiso 1 1 d D U . . .
N1 N 0.0586(3) 0.3282(2) 1.2090(3) 0.0181(8) Uani 1 1 d . . . . .
N2 N 0.1580(3) 0.4753(2) 1.2329(3) 0.0236(9) Uani 1 1 d . . . . .
N3 N 0.1905(3) 0.2527(2) 1.0674(2) 0.0152(8) Uani 1 1 d . . . . .
C1 C 0.0578(4) 0.4653(3) 1.2927(3) 0.0234(11) Uani 1 1 d . . . . .
C2 C 0.0008(4) 0.3765(3) 1.2823(3) 0.0225(10) Uani 1 1 d . . . . .
C3 C -0.0991(4) 0.3449(3) 1.3377(4) 0.0300(12) Uani 1 1 d . . . . .
H1 H -0.1395 0.3788 1.3890 0.036 Uiso 1 1 calc R U . . .
C4 C -0.1406(4) 0.2612(3) 1.3171(4) 0.0315(12) Uani 1 1 d . . . . .
H2 H -0.2094 0.2374 1.3551 0.038 Uiso 1 1 calc R U . . .
C5 C -0.0810(4) 0.2132(3) 1.2410(3) 0.0261(11) Uani 1 1 d . . . . .
H3 H -0.1087 0.1569 1.2262 0.031 Uiso 1 1 calc R U . . .
C6 C 0.0198(4) 0.2489(3) 1.1869(3) 0.0194(10) Uani 1 1 d . . . . .
C7 C 0.0971(4) 0.2066(3) 1.1032(3) 0.0211(10) Uani 1 1 d . . . . .
C8 C 0.2170(4) 0.5607(3) 1.2383(4) 0.0313(13) Uani 1 1 d . . . . .
H4 H 0.2919 0.5361 1.2389 0.038 Uiso 1 1 calc R U . . .
H5 H 0.1816 0.5858 1.2996 0.038 Uiso 1 1 calc R U . . .
C9 C 0.2211(4) 0.6492(3) 1.1542(4) 0.0278(12) Uani 1 1 d . . . . .
C10 C 0.1295(4) 0.7102(3) 1.1479(4) 0.0295(12) Uani 1 1 d . . . . .
H6 H 0.0640 0.6978 1.1979 0.035 Uiso 1 1 calc R U . . .
C11 C 0.1307(4) 0.7893(3) 1.0705(4) 0.0288(12) Uani 1 1 d . . . . .
H7 H 0.0662 0.8296 1.0671 0.035 Uiso 1 1 calc R U . . .
C12 C 0.2251(4) 0.8091(3) 0.9989(4) 0.0330(13) Uani 1 1 d . . . . .
C13 C 0.3178(5) 0.7483(4) 1.0051(5) 0.0585(19) Uani 1 1 d . . . . .
H8 H 0.3840 0.7613 0.9562 0.070 Uiso 1 1 calc R U . . .
C14 C 0.3142(4) 0.6693(4) 1.0819(5) 0.0499(17) Uani 1 1 d . . . . .
H9 H 0.3780 0.6278 1.0846 0.060 Uiso 1 1 calc R U . . .
C15 C 0.1507(4) 0.9663(3) 0.9269(3) 0.0243(11) Uani 1 1 d . . . . .
H10 H 0.1315 0.9865 0.9913 0.029 Uiso 1 1 calc R U . . .
H11 H 0.0856 0.9396 0.9190 0.029 Uiso 1 1 calc R U . . .
C16 C 0.1868(4) 1.0568(3) 0.8502(3) 0.0303(12) Uani 1 1 d . . . . .
H12 H 0.1413 1.1181 0.8685 0.036 Uiso 1 1 calc R U . . .
H13 H 0.2627 1.0693 0.8454 0.036 Uiso 1 1 calc R U . . .
C17 C 0.2155(6) 1.1292(4) 0.6840(5) 0.066(2) Uani 1 1 d . . . . .
H14 H 0.2029 1.1920 0.7131 0.079 Uiso 1 1 calc R U . . .
H15 H 0.1717 1.1374 0.6375 0.079 Uiso 1 1 calc R U . . .
C18 C 0.3294(6) 1.1187(4) 0.6326(5) 0.068(2) Uani 1 1 d . . . . .
H16 H 0.3593 1.1876 0.6143 0.082 Uiso 1 1 calc R U . . .
H17 H 0.3676 1.0766 0.6775 0.082 Uiso 1 1 calc R U . . .
C19 C 0.3179(5) 0.9731(3) 0.5652(4) 0.0405(14) Uani 1 1 d . . . . .
H18 H 0.2380 0.9726 0.5905 0.049 Uiso 1 1 calc R U . . .
H19 H 0.3508 0.9272 0.6121 0.049 Uiso 1 1 calc R U . . .
C20 C 0.3555(5) 0.9408(3) 0.4677(4) 0.0353(13) Uani 1 1 d . . . . .
H20 H 0.3257 0.9900 0.4206 0.042 Uiso 1 1 calc R U . . .
H21 H 0.4356 0.9398 0.4442 0.042 Uiso 1 1 calc R U . . .
C21 C 0.3573(4) 0.8045(3) 0.3873(3) 0.0295(12) Uani 1 1 d . . . . .
H22 H 0.4374 0.7971 0.3691 0.035 Uiso 1 1 calc R U . . .
H23 H 0.3355 0.8545 0.3359 0.035 Uiso 1 1 calc R U . . .
C22 C 0.3116(4) 0.7030(3) 0.3959(3) 0.0264(11) Uani 1 1 d . . . . .
H24 H 0.2316 0.7087 0.4201 0.032 Uiso 1 1 calc R U . . .
H25 H 0.3307 0.6826 0.3316 0.032 Uiso 1 1 calc R U . . .
C23 C 0.3290(4) 0.5262(3) 0.4554(3) 0.0284(12) Uani 1 1 d . . . . .
H26 H 0.3725 0.5068 0.3934 0.034 Uiso 1 1 calc R U . . .
H27 H 0.2513 0.5248 0.4590 0.034 Uiso 1 1 calc R U . . .
C24 C 0.3544(4) 0.4517(3) 0.5381(3) 0.0298(12) Uani 1 1 d . . . . .
H28 H 0.3589 0.3808 0.5255 0.036 Uiso 1 1 calc R U . . .
H29 H 0.4251 0.4659 0.5454 0.036 Uiso 1 1 calc R U . . .
C25 C 0.2781(4) 0.4005(3) 0.7086(3) 0.0176(10) Uani 1 1 d . . . . .
C26 C 0.1820(4) 0.3895(3) 0.7810(3) 0.0242(11) Uani 1 1 d . . . . .
H30 H 0.1170 0.4224 0.7693 0.029 Uiso 1 1 calc R U . . .
C27 C 0.1796(4) 0.3307(3) 0.8711(3) 0.0211(10) Uani 1 1 d . . . . .
H31 H 0.1129 0.3233 0.9202 0.025 Uiso 1 1 calc R U . . .
C28 C 0.2743(4) 0.2825(3) 0.8897(3) 0.0177(10) Uani 1 1 d . . . . .
C29 C 0.3699(4) 0.2939(3) 0.8161(3) 0.0198(10) Uani 1 1 d . . . . .
H32 H 0.4352 0.2620 0.8279 0.024 Uiso 1 1 calc R U . . .
C30 C 0.3729(4) 0.3507(3) 0.7252(3) 0.0201(10) Uani 1 1 d . . . . .
H33 H 0.4389 0.3555 0.6750 0.024 Uiso 1 1 calc R U . . .
C31 C 0.2705(4) 0.2157(3) 0.9867(3) 0.0200(10) Uani 1 1 d . . . . .
H34 H 0.2538 0.1454 0.9849 0.024 Uiso 1 1 calc R U . . .
H35 H 0.3430 0.2121 0.9978 0.024 Uiso 1 1 calc R U . . .
C32 C 0.3422(4) 0.4122(3) 1.0454(3) 0.0226(11) Uani 1 1 d . . . . .
C33 C 0.1439(4) 0.4759(3) 1.0428(4) 0.0236(11) Uani 1 1 d . . . . .
C34 C 0.4007(3) 0.3022(3) 1.2759(3) 0.0175(10) Uani 1 1 d . . . . .
C35 C 0.4618(4) 0.3817(3) 1.2165(3) 0.0224(11) Uani 1 1 d . . . . .
H36 H 0.4427 0.4167 1.1603 0.027 Uiso 1 1 calc R U . . .
C36 C 0.5512(4) 0.4108(3) 1.2388(3) 0.0251(11) Uani 1 1 d . . . . .
H37 H 0.5931 0.4649 1.1973 0.030 Uiso 1 1 calc R U . . .
C37 C 0.5787(4) 0.3613(3) 1.3204(3) 0.0253(11) Uani 1 1 d . . . . .
H38 H 0.6391 0.3816 1.3359 0.030 Uiso 1 1 calc R U . . .
C38 C 0.5181(4) 0.2818(3) 1.3799(3) 0.0262(11) Uani 1 1 d . . . . .
H39 H 0.5369 0.2476 1.4366 0.031 Uiso 1 1 calc R U . . .
C39 C 0.4303(4) 0.2518(3) 1.3575(3) 0.0219(10) Uani 1 1 d . . . . .
H40 H 0.3899 0.1963 1.3982 0.026 Uiso 1 1 calc R U . . .
C40 C 0.3364(4) 0.1342(3) 1.2111(3) 0.0177(10) Uani 1 1 d . . . . .
C41 C 0.2659(4) 0.0671(3) 1.1995(3) 0.0216(10) Uani 1 1 d . . . . .
H41 H 0.1897 0.0812 1.2188 0.026 Uiso 1 1 calc R U . . .
C42 C 0.3076(4) -0.0198(3) 1.1600(3) 0.0274(12) Uani 1 1 d . . . . .
H42 H 0.2597 -0.0659 1.1538 0.033 Uiso 1 1 calc R U . . .
C43 C 0.4181(4) -0.0400(3) 1.1297(3) 0.0315(12) Uani 1 1 d . . . . .
H43 H 0.4456 -0.0986 1.1008 0.038 Uiso 1 1 calc R U . . .
C44 C 0.4882(4) 0.0237(3) 1.1409(3) 0.0326(12) Uani 1 1 d . . . . .
H44 H 0.5642 0.0091 1.1202 0.039 Uiso 1 1 calc R U . . .
C45 C 0.4476(4) 0.1108(3) 1.1831(3) 0.0233(11) Uani 1 1 d . . . . .
H45 H 0.4963 0.1540 1.1927 0.028 Uiso 1 1 calc R U . . .
C46 C 0.1862(4) 0.2353(3) 1.3662(3) 0.0188(10) Uani 1 1 d . . . . .
C47 C 0.1672(4) 0.3132(3) 1.4233(3) 0.0258(11) Uani 1 1 d . . . . .
H46 H 0.2108 0.3711 1.4016 0.031 Uiso 1 1 calc R U . . .
C48 C 0.0867(4) 0.3068(4) 1.5098(3) 0.0309(12) Uani 1 1 d . . . . .
H47 H 0.0756 0.3602 1.5465 0.037 Uiso 1 1 calc R U . . .
C49 C 0.0232(4) 0.2241(4) 1.5427(4) 0.0364(13) Uani 1 1 d . . . . .
H48 H -0.0322 0.2199 1.6020 0.044 Uiso 1 1 calc R U . . .
C50 C 0.0400(4) 0.1472(4) 1.4891(4) 0.0406(14) Uani 1 1 d . . . . .
H49 H -0.0038 0.0895 1.5121 0.049 Uiso 1 1 calc R U . . .
C51 C 0.1200(4) 0.1525(3) 1.4020(3) 0.0284(11) Uani 1 1 d . . . . .
H50 H 0.1298 0.0986 1.3662 0.034 Uiso 1 1 calc R U . . .

loop_
_atom_site_aniso_label
_atom_site_aniso_U_11
_atom_site_aniso_U_22
_atom_site_aniso_U_33
_atom_site_aniso_U_23
_atom_site_aniso_U_13
_atom_site_aniso_U_12
Ru1 0.0213(2) 0.0136(2) 0.0185(2) -0.00295(15) -0.00863(16) -0.00258(14)
P1 0.0204(6) 0.0133(6) 0.0163(6) -0.0021(5) -0.0073(5) -0.0021(5)
O1 0.046(2) 0.033(2) 0.040(2) -0.0254(17) -0.0176(19) 0.0183(17)
O2 0.030(2) 0.0258(18) 0.041(2) -0.0171(16) -0.0120(17) -0.0066(15)
O3 0.045(2) 0.0222(19) 0.048(3) -0.0012(17) 0.0086(19) 0.0032(16)
O4 0.087(3) 0.030(2) 0.026(2) -0.0071(17) -0.017(2) -0.010(2)
O5 0.094(3) 0.025(2) 0.028(2) -0.0047(17) -0.002(2) -0.019(2)
O6 0.045(2) 0.0186(17) 0.0217(19) -0.0038(14) -0.0088(17) -0.0047(15)
O7 0.039(2) 0.0159(17) 0.0229(19) 0.0004(14) -0.0150(16) -0.0045(14)
O8 0.0291(19) 0.0261(18) 0.0173(18) 0.0012(14) -0.0034(15) 0.0008(14)
O9 0.028(2) 0.048(2) 0.023(2) 0.0016(17) -0.0060(17) -0.0180(17)
O10 0.048(2) 0.029(2) 0.052(3) -0.0015(18) -0.031(2) -0.0010(17)
O11 0.207(9) 0.116(6) 0.174(8) 0.003(5) -0.085(7) -0.015(6)
N1 0.023(2) 0.0141(19) 0.021(2) -0.0051(16) -0.0125(17) 0.0039(15)
N2 0.036(2) 0.0127(19) 0.029(2) -0.0080(17) -0.020(2) 0.0040(17)
N3 0.018(2) 0.0160(19) 0.0132(19) -0.0051(15) -0.0049(16) -0.0030(15)
C1 0.032(3) 0.019(3) 0.023(3) -0.007(2) -0.015(2) 0.009(2)
C2 0.023(3) 0.020(2) 0.023(3) -0.003(2) -0.008(2) 0.0072(19)
C3 0.029(3) 0.028(3) 0.027(3) -0.001(2) -0.003(2) 0.008(2)
C4 0.017(3) 0.031(3) 0.039(3) 0.002(2) -0.001(2) -0.002(2)
C5 0.019(3) 0.023(3) 0.034(3) -0.003(2) -0.005(2) -0.003(2)
C6 0.021(2) 0.015(2) 0.024(3) -0.003(2) -0.011(2) -0.0007(18)
C7 0.024(3) 0.018(2) 0.024(3) -0.001(2) -0.013(2) 0.0001(19)
C8 0.035(3) 0.024(3) 0.047(4) -0.017(2) -0.024(3) 0.000(2)
C9 0.030(3) 0.014(2) 0.046(3) -0.012(2) -0.016(3) -0.002(2)
C10 0.026(3) 0.027(3) 0.032(3) -0.007(2) -0.002(2) 0.001(2)
C11 0.022(3) 0.023(3) 0.039(3) -0.003(2) -0.007(2) 0.002(2)
C12 0.035(3) 0.015(3) 0.042(3) -0.002(2) -0.001(3) -0.001(2)
C13 0.040(4) 0.026(3) 0.077(5) 0.011(3) 0.022(3) 0.001(3)
C14 0.030(3) 0.019(3) 0.087(5) 0.004(3) -0.005(3) 0.004(2)
C15 0.030(3) 0.024(3) 0.021(3) -0.008(2) -0.005(2) -0.006(2)
C16 0.040(3) 0.025(3) 0.031(3) -0.008(2) -0.015(3) -0.003(2)
C17 0.101(6) 0.035(4) 0.055(5) -0.013(3) -0.015(4) 0.016(4)
C18 0.106(6) 0.030(3) 0.053(5) -0.010(3) 0.012(4) -0.027(4)
C19 0.068(4) 0.018(3) 0.031(3) -0.004(2) -0.005(3) -0.009(3)
C20 0.056(4) 0.017(3) 0.030(3) 0.002(2) -0.009(3) -0.011(2)
C21 0.050(3) 0.023(3) 0.015(3) 0.001(2) -0.010(2) -0.003(2)
C22 0.040(3) 0.022(3) 0.022(3) -0.002(2) -0.017(2) -0.003(2)
C23 0.049(3) 0.020(3) 0.016(3) -0.002(2) -0.010(2) -0.003(2)
C24 0.041(3) 0.022(3) 0.022(3) -0.005(2) -0.002(2) 0.001(2)
C25 0.028(3) 0.012(2) 0.013(2) -0.0020(18) -0.008(2) -0.0023(19)
C26 0.018(2) 0.027(3) 0.026(3) 0.000(2) -0.008(2) 0.001(2)
C27 0.019(2) 0.026(3) 0.018(2) -0.003(2) -0.003(2) -0.0029(19)
C28 0.025(3) 0.014(2) 0.019(2) -0.0078(19) -0.011(2) 0.0018(18)
C29 0.020(2) 0.019(2) 0.021(3) -0.0028(19) -0.006(2) 0.0021(18)
C30 0.025(3) 0.018(2) 0.014(2) -0.0046(19) 0.001(2) -0.0025(19)
C31 0.024(3) 0.018(2) 0.021(3) -0.008(2) -0.008(2) -0.0001(19)
C32 0.040(3) 0.012(2) 0.027(3) -0.005(2) -0.026(3) 0.000(2)
C33 0.023(3) 0.016(2) 0.032(3) -0.006(2) -0.006(2) -0.006(2)
C34 0.025(3) 0.013(2) 0.016(2) -0.0043(19) -0.007(2) -0.0002(18)
C35 0.030(3) 0.021(2) 0.021(3) -0.004(2) -0.015(2) -0.002(2)
C36 0.028(3) 0.019(2) 0.029(3) -0.002(2) -0.010(2) -0.006(2)
C37 0.023(3) 0.027(3) 0.035(3) -0.013(2) -0.020(2) 0.001(2)
C38 0.040(3) 0.021(3) 0.022(3) -0.001(2) -0.020(2) 0.005(2)
C39 0.032(3) 0.015(2) 0.022(3) -0.001(2) -0.014(2) -0.002(2)
C40 0.030(3) 0.012(2) 0.011(2) 0.0019(18) -0.008(2) 0.0013(19)
C41 0.030(3) 0.018(2) 0.016(2) 0.0020(19) -0.009(2) 0.000(2)
C42 0.048(3) 0.013(2) 0.025(3) 0.001(2) -0.018(3) -0.004(2)
C43 0.051(4) 0.017(3) 0.024(3) -0.006(2) -0.010(3) 0.010(2)
C44 0.035(3) 0.030(3) 0.029(3) -0.001(2) -0.008(3) 0.010(2)
C45 0.025(3) 0.024(3) 0.020(3) -0.001(2) -0.007(2) 0.001(2)
C46 0.026(3) 0.015(2) 0.017(2) -0.0031(19) -0.010(2) 0.0029(19)
C47 0.041(3) 0.018(2) 0.022(3) -0.005(2) -0.013(2) 0.001(2)
C48 0.042(3) 0.028(3) 0.023(3) -0.014(2) -0.009(3) 0.011(2)
C49 0.035(3) 0.045(3) 0.022(3) -0.005(3) 0.000(2) 0.009(3)
C50 0.045(4) 0.033(3) 0.037(3) -0.005(3) 0.003(3) -0.014(3)
C51 0.034(3) 0.023(3) 0.027(3) -0.008(2) -0.002(2) -0.005(2)

loop_
_atom_type_symbol
_atom_type_description
_atom_type_scat_dispersion_real
_atom_type_scat_dispersion_imag
_atom_type_scat_source
C C 0.0033 0.0016
;
International Tables for Crystallography
(Vol. C, Tables 4.2.6.8 and 6.1.1.4)
;
H H 0.0000 0.0000
;
International Tables for Crystallography
(Vol. C, Table 6.1.1.4)
;
N N 0.0061 0.0033
;
International Tables for Crystallography
(Vol. C, Tables 4.2.6.8 and 6.1.1.4)
;
O O 0.0106 0.0060
;
International Tables for Crystallography
(Vol. C, Tables 4.2.6.8 and 6.1.1.4)
;
P P 0.1023 0.0942
;
International Tables for Crystallography
(Vol. C, Tables 4.2.6.8 and 6.1.1.4)
;
Ru Ru -1.2594 0.8363
;
International Tables for Crystallography
(Vol. C, Tables 4.2.6.8 and 6.1.1.4)
;

loop_
_geom_angle_atom_site_label_1
_geom_angle_atom_site_label_2
_geom_angle_atom_site_label_3
_geom_angle
_geom_angle_site_symmetry_1
_geom_angle_site_symmetry_3
_geom_angle_publ_flag
C32 Ru1 C33 86.91(19) . . ?
C32 Ru1 N1 173.49(16) . . ?
C33 Ru1 N1 91.43(17) . . ?
C32 Ru1 N3 96.11(16) . . ?
C33 Ru1 N3 93.94(16) . . ?
N1 Ru1 N3 77.71(14) . . ?
C32 Ru1 N2 109.38(17) . . ?
C33 Ru1 N2 88.99(17) . . ?
N1 Ru1 N2 76.87(15) . . ?
N3 Ru1 N2 154.47(15) . . ?
C32 Ru1 P1 93.81(13) . . ?
C33 Ru1 P1 175.75(13) . . ?
N1 Ru1 P1 88.31(10) . . ?
N3 Ru1 P1 90.14(10) . . ?
N2 Ru1 P1 86.82(10) . . ?
C46 P1 C34 102.3(2) . . ?
C46 P1 C40 108.52(19) . . ?
C34 P1 C40 103.0(2) . . ?
C46 P1 Ru1 111.09(14) . . ?
C34 P1 Ru1 117.30(14) . . ?
C40 P1 Ru1 113.61(14) . . ?
C12 O3 C15 115.8(4) . . ?
C16 O4 C17 112.9(4) . . ?
C19 O5 C18 113.3(4) . . ?
C20 O6 C21 111.1(3) . . ?
C22 O7 C23 111.2(3) . . ?
C25 O8 C24 118.7(3) . . ?
H51 O11 H52 102(4) . . ?
C6 N1 C2 121.7(4) . . ?
C6 N1 Ru1 118.6(3) . . ?
C2 N1 Ru1 119.7(3) . . ?
C1 N2 C8 116.4(4) . . ?
C1 N2 Ru1 116.4(3) . . ?
C8 N2 Ru1 126.7(3) . . ?
C7 N3 C31 117.9(4) . . ?
C7 N3 Ru1 116.3(3) . . ?
C31 N3 Ru1 125.7(3) . . ?
O1 C1 N2 127.8(4) . . ?
O1 C1 C2 118.5(4) . . ?
N2 C1 C2 113.7(4) . . ?
N1 C2 C3 120.8(4) . . ?
N1 C2 C1 113.0(4) . . ?
C3 C2 C1 126.2(4) . . ?
C2 C3 C4 118.6(5) . . ?
C2 C3 H1 120.7 . . ?
C4 C3 H1 120.7 . . ?
C5 C4 C3 120.0(5) . . ?
C5 C4 H2 120.0 . . ?
C3 C4 H2 120.0 . . ?
C6 C5 C4 118.9(4) . . ?
C6 C5 H3 120.6 . . ?
C4 C5 H3 120.6 . . ?
N1 C6 C5 120.0(4) . . ?
N1 C6 C7 113.0(4) . . ?
C5 C6 C7 127.0(4) . . ?
O2 C7 N3 126.3(4) . . ?
O2 C7 C6 119.3(4) . . ?
N3 C7 C6 114.3(4) . . ?
N2 C8 C9 112.6(4) . . ?
N2 C8 H4 109.1 . . ?
C9 C8 H4 109.1 . . ?
N2 C8 H5 109.1 . . ?
C9 C8 H5 109.1 . . ?
H4 C8 H5 107.8 . . ?
C14 C9 C10 117.9(5) . . ?
C14 C9 C8 121.4(4) . . ?
C10 C9 C8 120.7(5) . . ?
C9 C10 C11 121.6(5) . . ?
C9 C10 H6 119.2 . . ?
C11 C10 H6 119.2 . . ?
C12 C11 C10 119.7(4) . . ?
C12 C11 H7 120.1 . . ?
C10 C11 H7 120.1 . . ?
C11 C12 C13 118.9(5) . . ?
C11 C12 O3 124.6(4) . . ?
C13 C12 O3 116.5(5) . . ?
C14 C13 C12 120.3(5) . . ?
C14 C13 H8 119.9 . . ?
C12 C13 H8 119.9 . . ?
C9 C14 C13 121.6(5) . . ?
C9 C14 H9 119.2 . . ?
C13 C14 H9 119.2 . . ?
O3 C15 C16 109.0(4) . . ?
O3 C15 H10 109.9 . . ?
C16 C15 H10 109.9 . . ?
O3 C15 H11 109.9 . . ?
C16 C15 H11 109.9 . . ?
H10 C15 H11 108.3 . . ?
O4 C16 C15 112.4(4) . . ?
O4 C16 H12 109.1 . . ?
C15 C16 H12 109.1 . . ?
O4 C16 H13 109.1 . . ?
C15 C16 H13 109.1 . . ?
H12 C16 H13 107.9 . . ?
O4 C17 C18 112.7(5) . . ?
O4 C17 H14 109.1 . . ?
C18 C17 H14 109.1 . . ?
O4 C17 H15 109.1 . . ?
C18 C17 H15 109.1 . . ?
H14 C17 H15 107.8 . . ?
O5 C18 C17 116.3(6) . . ?
O5 C18 H16 108.2 . . ?
C17 C18 H16 108.2 . . ?
O5 C18 H17 108.2 . . ?
C17 C18 H17 108.2 . . ?
H16 C18 H17 107.4 . . ?
O5 C19 C20 104.0(4) . . ?
O5 C19 H18 111.0 . . ?
C20 C19 H18 111.0 . . ?
O5 C19 H19 111.0 . . ?
C20 C19 H19 111.0 . . ?
H18 C19 H19 109.0 . . ?
O6 C20 C19 108.7(4) . . ?
O6 C20 H20 109.9 . . ?
C19 C20 H20 109.9 . . ?
O6 C20 H21 109.9 . . ?
C19 C20 H21 109.9 . . ?
H20 C20 H21 108.3 . . ?
O6 C21 C22 110.3(4) . . ?
O6 C21 H22 109.6 . . ?
C22 C21 H22 109.6 . . ?
O6 C21 H23 109.6 . . ?
C22 C21 H23 109.6 . . ?
H22 C21 H23 108.1 . . ?
O7 C22 C21 110.1(4) . . ?
O7 C22 H24 109.6 . . ?
C21 C22 H24 109.6 . . ?
O7 C22 H25 109.6 . . ?
C21 C22 H25 109.6 . . ?
H24 C22 H25 108.2 . . ?
O7 C23 C24 109.1(4) . . ?
O7 C23 H26 109.9 . . ?
C24 C23 H26 109.9 . . ?
O7 C23 H27 109.9 . . ?
C24 C23 H27 109.9 . . ?
H26 C23 H27 108.3 . . ?
O8 C24 C23 108.6(4) . . ?
O8 C24 H28 110.0 . . ?
C23 C24 H28 110.0 . . ?
O8 C24 H29 110.0 . . ?
C23 C24 H29 110.0 . . ?
H28 C24 H29 108.4 . . ?
C26 C25 O8 115.7(4) . . ?
C26 C25 C30 119.7(4) . . ?
O8 C25 C30 124.6(4) . . ?
C25 C26 C27 120.5(4) . . ?
C25 C26 H30 119.7 . . ?
C27 C26 H30 119.7 . . ?
C26 C27 C28 120.5(4) . . ?
C26 C27 H31 119.7 . . ?
C28 C27 H31 119.7 . . ?
C29 C28 C27 118.2(4) . . ?
C29 C28 C31 121.5(4) . . ?
C27 C28 C31 120.2(4) . . ?
C28 C29 C30 121.8(4) . . ?
C28 C29 H32 119.1 . . ?
C30 C29 H32 119.1 . . ?
C25 C30 C29 119.2(4) . . ?
C25 C30 H33 120.4 . . ?
C29 C30 H33 120.4 . . ?
N3 C31 C28 113.6(3) . . ?
N3 C31 H34 108.9 . . ?
C28 C31 H34 108.9 . . ?
N3 C31 H35 108.8 . . ?
C28 C31 H35 108.9 . . ?
H34 C31 H35 107.7 . . ?
O9 C32 Ru1 172.5(4) . . ?
O10 C33 Ru1 175.3(4) . . ?
C35 C34 C39 118.9(4) . . ?
C35 C34 P1 121.9(3) . . ?
C39 C34 P1 119.2(3) . . ?
C34 C35 C36 120.4(4) . . ?
C34 C35 H36 119.8 . . ?
C36 C35 H36 119.8 . . ?
C37 C36 C35 120.2(4) . . ?
C37 C36 H37 119.9 . . ?
C35 C36 H37 119.9 . . ?
C36 C37 C38 119.7(4) . . ?
C36 C37 H38 120.2 . . ?
C38 C37 H38 120.2 . . ?
C37 C38 C39 120.3(4) . . ?
C37 C38 H39 119.8 . . ?
C39 C38 H39 119.8 . . ?
C38 C39 C34 120.5(4) . . ?
C38 C39 H40 119.7 . . ?
C34 C39 H40 119.7 . . ?
C45 C40 C41 118.8(4) . . ?
C45 C40 P1 120.0(3) . . ?
C41 C40 P1 120.8(3) . . ?
C42 C41 C40 119.8(4) . . ?
C42 C41 H41 120.1 . . ?
C40 C41 H41 120.1 . . ?
C43 C42 C41 120.7(4) . . ?
C43 C42 H42 119.7 . . ?
C41 C42 H42 119.7 . . ?
C44 C43 C42 120.5(4) . . ?
C44 C43 H43 119.7 . . ?
C42 C43 H43 119.7 . . ?
C43 C44 C45 119.8(5) . . ?
C43 C44 H44 120.1 . . ?
C45 C44 H44 120.1 . . ?
C40 C45 C44 120.4(4) . . ?
C40 C45 H45 119.8 . . ?
C44 C45 H45 119.8 . . ?
C51 C46 C47 116.5(4) . . ?
C51 C46 P1 125.9(3) . . ?
C47 C46 P1 117.4(3) . . ?
C48 C47 C46 121.5(4) . . ?
C48 C47 H46 119.2 . . ?
C46 C47 H46 119.2 . . ?
C49 C48 C47 120.4(5) . . ?
C49 C48 H47 119.8 . . ?
C47 C48 H47 119.8 . . ?
C48 C49 C50 119.4(5) . . ?
C48 C49 H48 120.3 . . ?
C50 C49 H48 120.3 . . ?
C49 C50 C51 121.0(5) . . ?
C49 C50 H49 119.5 . . ?
C51 C50 H49 119.5 . . ?
C50 C51 C46 121.3(4) . . ?
C50 C51 H50 119.4 . . ?
C46 C51 H50 119.4 . . ?

loop_
_geom_bond_atom_site_label_1
_geom_bond_atom_site_label_2
_geom_bond_distance
_geom_bond_site_symmetry_2
_geom_bond_publ_flag
Ru1 C32 1.870(5) . ?
Ru1 C33 1.938(5) . ?
Ru1 N1 2.026(4) . ?
Ru1 N3 2.087(3) . ?
Ru1 N2 2.126(4) . ?
Ru1 P1 2.4708(16) . ?
P1 C46 1.829(5) . ?
P1 C34 1.835(4) . ?
P1 C40 1.843(4) . ?
O1 C1 1.246(5) . ?
O2 C7 1.265(5) . ?
O3 C12 1.396(6) . ?
O3 C15 1.429(5) . ?
O4 C16 1.424(5) . ?
O4 C17 1.429(6) . ?
O5 C19 1.418(5) . ?
O5 C18 1.431(7) . ?
O6 C20 1.424(5) . ?
O6 C21 1.424(5) . ?
O7 C22 1.419(5) . ?
O7 C23 1.436(5) . ?
O8 C25 1.380(5) . ?
O8 C24 1.409(5) . ?
O9 C32 1.161(5) . ?
O10 C33 1.120(5) . ?
O11 H51 0.89(2) . ?
O11 H52 0.90(2) . ?
N1 C6 1.346(5) . ?
N1 C2 1.356(5) . ?
N2 C1 1.340(6) . ?
N2 C8 1.459(5) . ?
N3 C7 1.329(5) . ?
N3 C31 1.460(5) . ?
C1 C2 1.511(6) . ?
C2 C3 1.369(6) . ?
C3 C4 1.405(6) . ?
C3 H1 0.9500 . ?
C4 C5 1.391(6) . ?
C4 H2 0.9500 . ?
C5 C6 1.391(6) . ?
C5 H3 0.9500 . ?
C6 C7 1.507(6) . ?
C8 C9 1.524(6) . ?
C8 H4 0.9900 . ?
C8 H5 0.9900 . ?
C9 C14 1.364(7) . ?
C9 C10 1.377(6) . ?
C10 C11 1.389(6) . ?
C10 H6 0.9500 . ?
C11 C12 1.370(7) . ?
C11 H7 0.9500 . ?
C12 C13 1.389(7) . ?
C13 C14 1.377(7) . ?
C13 H8 0.9500 . ?
C14 H9 0.9500 . ?
C15 C16 1.491(6) . ?
C15 H10 0.9900 . ?
C15 H11 0.9900 . ?
C16 H12 0.9900 . ?
C16 H13 0.9900 . ?
C17 C18 1.451(9) . ?
C17 H14 0.9900 . ?
C17 H15 0.9900 . ?
C18 H16 0.9900 . ?
C18 H17 0.9900 . ?
C19 C20 1.508(7) . ?
C19 H18 0.9900 . ?
C19 H19 0.9900 . ?
C20 H20 0.9900 . ?
C20 H21 0.9900 . ?
C21 C22 1.500(6) . ?
C21 H22 0.9900 . ?
C21 H23 0.9900 . ?
C22 H24 0.9900 . ?
C22 H25 0.9900 . ?
C23 C24 1.503(6) . ?
C23 H26 0.9900 . ?
C23 H27 0.9900 . ?
C24 H28 0.9900 . ?
C24 H29 0.9900 . ?
C25 C26 1.380(6) . ?
C25 C30 1.391(6) . ?
C26 C27 1.393(6) . ?
C26 H30 0.9500 . ?
C27 C28 1.394(5) . ?
C27 H31 0.9500 . ?
C28 C29 1.384(6) . ?
C28 C31 1.515(6) . ?
C29 C30 1.392(6) . ?
C29 H32 0.9500 . ?
C30 H33 0.9500 . ?
C31 H34 0.9900 . ?
C31 H35 0.9900 . ?
C34 C35 1.384(6) . ?
C34 C39 1.389(6) . ?
C35 C36 1.396(6) . ?
C35 H36 0.9500 . ?
C36 C37 1.374(6) . ?
C36 H37 0.9500 . ?
C37 C38 1.382(6) . ?
C37 H38 0.9500 . ?
C38 C39 1.385(6) . ?
C38 H39 0.9500 . ?
C39 H40 0.9500 . ?
C40 C45 1.394(6) . ?
C40 C41 1.405(6) . ?
C41 C42 1.386(6) . ?
C41 H41 0.9500 . ?
C42 C43 1.380(7) . ?
C42 H42 0.9500 . ?
C43 C44 1.365(6) . ?
C43 H43 0.9500 . ?
C44 C45 1.406(6) . ?
C44 H44 0.9500 . ?
C45 H45 0.9500 . ?
C46 C51 1.390(6) . ?
C46 C47 1.418(6) . ?
C47 C48 1.384(6) . ?
C47 H46 0.9500 . ?
C48 C49 1.367(7) . ?
C48 H47 0.9500 . ?
C49 C50 1.375(7) . ?
C49 H48 0.9500 . ?
C50 C51 1.387(7) . ?
C50 H49 0.9500 . ?
C51 H50 0.9500 . ?

loop_
_geom_hbond_atom_site_label_D
_geom_hbond_atom_site_label_H
_geom_hbond_atom_site_label_A
_geom_hbond_site_symmetry_D
_geom_hbond_site_symmetry_H
_geom_hbond_site_symmetry_A
_geom_hbond_distance_DA
_geom_hbond_distance_DH
_geom_hbond_distance_HA
_geom_hbond_angle_DHA
_geom_hbond_publ_flag
O11 H51 O2 . . . 2.927(8) 0.89(10) 2.13(8) 149(12) no
O11 H52 O4 . . 2_567 2.813(12) 0.90(11) 2.33(13) 114(7) no

loop_
_geom_torsion_atom_site_label_1
_geom_torsion_atom_site_label_2
_geom_torsion_atom_site_label_3
_geom_torsion_atom_site_label_4
_geom_torsion
_geom_torsion_site_symmetry_1
_geom_torsion_site_symmetry_2
_geom_torsion_site_symmetry_3
_geom_torsion_site_symmetry_4
_geom_torsion_publ_flag
C8 N2 C1 O1 0.0(7) . . . . ?
Ru1 N2 C1 O1 -173.1(4) . . . . ?
C8 N2 C1 C2 179.1(3) . . . . ?
Ru1 N2 C1 C2 6.0(5) . . . . ?
C6 N1 C2 C3 1.0(6) . . . . ?
Ru1 N1 C2 C3 -179.4(3) . . . . ?
C6 N1 C2 C1 -178.2(3) . . . . ?
Ru1 N1 C2 C1 1.4(5) . . . . ?
O1 C1 C2 N1 174.3(4) . . . . ?
N2 C1 C2 N1 -4.9(5) . . . . ?
O1 C1 C2 C3 -4.9(7) . . . . ?
N2 C1 C2 C3 176.0(4) . . . . ?
N1 C2 C3 C4 0.0(6) . . . . ?
C1 C2 C3 C4 179.1(4) . . . . ?
C2 C3 C4 C5 -0.8(7) . . . . ?
C3 C4 C5 C6 0.5(7) . . . . ?
C2 N1 C6 C5 -1.3(6) . . . . ?
Ru1 N1 C6 C5 179.1(3) . . . . ?
C2 N1 C6 C7 -179.9(3) . . . . ?
Ru1 N1 C6 C7 0.5(4) . . . . ?
C4 C5 C6 N1 0.5(6) . . . . ?
C4 C5 C6 C7 179.0(4) . . . . ?
C31 N3 C7 O2 1.1(6) . . . . ?
Ru1 N3 C7 O2 178.8(3) . . . . ?
C31 N3 C7 C6 179.4(3) . . . . ?
Ru1 N3 C7 C6 -2.8(4) . . . . ?
N1 C6 C7 O2 -180.0(4) . . . . ?
C5 C6 C7 O2 1.5(7) . . . . ?
N1 C6 C7 N3 1.6(5) . . . . ?
C5 C6 C7 N3 -177.0(4) . . . . ?
C1 N2 C8 C9 -104.1(5) . . . . ?
Ru1 N2 C8 C9 68.2(5) . . . . ?
N2 C8 C9 C14 -107.0(5) . . . . ?
N2 C8 C9 C10 71.6(6) . . . . ?
C14 C9 C10 C11 0.6(7) . . . . ?
C8 C9 C10 C11 -178.1(4) . . . . ?
C9 C10 C11 C12 -1.1(7) . . . . ?
C10 C11 C12 C13 0.7(8) . . . . ?
C10 C11 C12 O3 -177.5(5) . . . . ?
C15 O3 C12 C11 14.4(7) . . . . ?
C15 O3 C12 C13 -163.9(5) . . . . ?
C11 C12 C13 C14 0.3(9) . . . . ?
O3 C12 C13 C14 178.7(5) . . . . ?
C10 C9 C14 C13 0.5(8) . . . . ?
C8 C9 C14 C13 179.1(5) . . . . ?
C12 C13 C14 C9 -0.9(10) . . . . ?
C12 O3 C15 C16 166.1(4) . . . . ?
C17 O4 C16 C15 -179.5(5) . . . . ?
O3 C15 C16 O4 79.5(5) . . . . ?
C16 O4 C17 C18 93.0(6) . . . . ?
C19 O5 C18 C17 -60.0(7) . . . . ?
O4 C17 C18 O5 92.3(7) . . . . ?
C18 O5 C19 C20 -178.0(5) . . . . ?
C21 O6 C20 C19 -176.9(4) . . . . ?
O5 C19 C20 O6 -177.4(4) . . . . ?
C20 O6 C21 C22 -175.9(4) . . . . ?
C23 O7 C22 C21 -168.4(4) . . . . ?
O6 C21 C22 O7 -66.8(5) . . . . ?
C22 O7 C23 C24 -168.5(4) . . . . ?
C25 O8 C24 C23 179.9(3) . . . . ?
O7 C23 C24 O8 76.3(5) . . . . ?
C24 O8 C25 C26 -159.9(4) . . . . ?
C24 O8 C25 C30 20.1(6) . . . . ?
O8 C25 C26 C27 -178.7(4) . . . . ?
C30 C25 C26 C27 1.2(6) . . . . ?
C25 C26 C27 C28 0.4(6) . . . . ?
C26 C27 C28 C29 -0.7(6) . . . . ?
C26 C27 C28 C31 -178.0(4) . . . . ?
C27 C28 C29 C30 -0.6(6) . . . . ?
C31 C28 C29 C30 176.6(4) . . . . ?
C26 C25 C30 C29 -2.5(6) . . . . ?
O8 C25 C30 C29 177.4(4) . . . . ?
C28 C29 C30 C25 2.3(6) . . . . ?
C7 N3 C31 C28 101.4(4) . . . . ?
Ru1 N3 C31 C28 -76.1(4) . . . . ?
C29 C28 C31 N3 147.7(4) . . . . ?
C27 C28 C31 N3 -35.1(5) . . . . ?
C46 P1 C34 C35 -139.7(4) . . . . ?
C40 P1 C34 C35 107.7(4) . . . . ?
Ru1 P1 C34 C35 -17.9(4) . . . . ?
C46 P1 C34 C39 42.5(4) . . . . ?
C40 P1 C34 C39 -70.1(4) . . . . ?
Ru1 P1 C34 C39 164.3(3) . . . . ?
C39 C34 C35 C36 -0.3(7) . . . . ?
P1 C34 C35 C36 -178.1(3) . . . . ?
C34 C35 C36 C37 -0.6(7) . . . . ?
C35 C36 C37 C38 0.7(7) . . . . ?
C36 C37 C38 C39 0.2(7) . . . . ?
C37 C38 C39 C34 -1.1(7) . . . . ?
C35 C34 C39 C38 1.2(7) . . . . ?
P1 C34 C39 C38 179.0(3) . . . . ?
C46 P1 C40 C45 -126.9(4) . . . . ?
C34 P1 C40 C45 -19.0(4) . . . . ?
Ru1 P1 C40 C45 109.0(3) . . . . ?
C46 P1 C40 C41 60.9(4) . . . . ?
C34 P1 C40 C41 168.8(3) . . . . ?
Ru1 P1 C40 C41 -63.2(4) . . . . ?
C45 C40 C41 C42 -0.7(6) . . . . ?
P1 C40 C41 C42 171.6(3) . . . . ?
C40 C41 C42 C43 -1.6(7) . . . . ?
C41 C42 C43 C44 2.1(7) . . . . ?
C42 C43 C44 C45 -0.4(7) . . . . ?
C41 C40 C45 C44 2.4(6) . . . . ?
P1 C40 C45 C44 -170.0(3) . . . . ?
C43 C44 C45 C40 -1.9(7) . . . . ?
C34 P1 C46 C51 -138.2(4) . . . . ?
C40 P1 C46 C51 -29.7(4) . . . . ?
Ru1 P1 C46 C51 95.8(4) . . . . ?
C34 P1 C46 C47 48.5(4) . . . . ?
C40 P1 C46 C47 156.9(3) . . . . ?
Ru1 P1 C46 C47 -77.5(3) . . . . ?
C51 C46 C47 C48 -0.2(6) . . . . ?
P1 C46 C47 C48 173.8(3) . . . . ?
C46 C47 C48 C49 0.2(7) . . . . ?
C47 C48 C49 C50 0.1(7) . . . . ?
C48 C49 C50 C51 -0.4(8) . . . . ?
C49 C50 C51 C46 0.4(8) . . . . ?
C47 C46 C51 C50 -0.1(7) . . . . ?
P1 C46 C51 C50 -173.5(4) . . . . ?
